data_7231127
loop_
_publ_author_name
'Zhang, Ying-Ying'
'Yu, Jing-Tao'
'Li, Bo'
'Li, De-Jing'
'Gu, Zhi-Gang'
'Sun, Xiao-Fan'
'Cai, Hong-Ling'
'Kostakis, George E.'
'Peng, Guo'

_publ_section_title
;
 Chiral and kryptoracemic Dy(iii) complexes with field-induced single
 molecule magnet behavior
;
_journal_issue 32
_journal_name_full CrystEngComm
_journal_page_first 4582
_journal_paper_doi 10.1039/C8CE01052H
_journal_volume 20
_journal_year 2018
_chemical_formula_moiety 'C30 H30 Dy N7 O9, 2(Cl O4)'
_chemical_formula_sum 'C30 H30 Cl2 Dy N7 O17'
_chemical_formula_weight 994.01
_space_group_crystal_system monoclinic
_space_group_IT_number 4
_space_group_name_Hall 'P 2yb'
_space_group_name_H-M_alt 'P 1 21 1'
_symmetry_space_group_name_Hall 'P 2yb'
_symmetry_space_group_name_H-M 'P 1 21 1'
_atom_sites_solution_hydrogens geom
_audit_creation_method SHELXL-2014/7
_audit_update_record
;
2018-01-18 deposited with the CCDC.
2018-07-11 downloaded from the CCDC.
;
_cell_angle_alpha 90
_cell_angle_beta 107.417(2)
_cell_angle_gamma 90
_cell_formula_units_Z 4
_cell_length_a 18.0243(8)
_cell_length_b 10.3625(4)
_cell_length_c 20.7752(9)
_cell_measurement_reflns_used 5989
_cell_measurement_temperature 166(2)
_cell_measurement_theta_max 25.24
_cell_measurement_theta_min 2.83
_cell_volume 3702.4(3)
_computing_structure_refinement 'SHELXL-2014/7 (Sheldrick, 2014)'
_diffrn_ambient_temperature 166(2)
_diffrn_measured_fraction_theta_full 0.996
_diffrn_measured_fraction_theta_max 0.994
_diffrn_measurement_device_type 'PHOTON 100 CMOS detector'
_diffrn_measurement_method 'omega scan'
_diffrn_radiation_type MoK\a
_diffrn_radiation_wavelength 0.71073
_diffrn_reflns_av_R_equivalents 0.0605
_diffrn_reflns_av_unetI/netI 0.0849
_diffrn_reflns_Laue_measured_fraction_full 0.996
_diffrn_reflns_Laue_measured_fraction_max 0.994
_diffrn_reflns_limit_h_max 21
_diffrn_reflns_limit_h_min -21
_diffrn_reflns_limit_k_max 10
_diffrn_reflns_limit_k_min -12
_diffrn_reflns_limit_l_max 25
_diffrn_reflns_limit_l_min -24
_diffrn_reflns_number 22267
_diffrn_reflns_point_group_measured_fraction_full 0.997
_diffrn_reflns_point_group_measured_fraction_max 0.995
_diffrn_reflns_theta_full 25.242
_diffrn_reflns_theta_max 25.360
_diffrn_reflns_theta_min 2.834
_diffrn_source 'fine-focus sealed tube'
_exptl_absorpt_coefficient_mu 2.248
_exptl_absorpt_correction_T_max 0.7452
_exptl_absorpt_correction_T_min 0.6452
_exptl_absorpt_correction_type multi-scan
_exptl_absorpt_process_details 'SADABS (Bruker, 2014)'
_exptl_crystal_density_diffrn 1.783
_exptl_crystal_description block
_exptl_crystal_F_000 1980
_exptl_crystal_size_max 0.230
_exptl_crystal_size_mid 0.210
_exptl_crystal_size_min 0.200
_refine_diff_density_max 0.534
_refine_diff_density_min -0.494
_refine_diff_density_rms 0.113
_refine_ls_abs_structure_details
;
 Refined as an inversion twin.
;
_refine_ls_abs_structure_Flack 0.414(15)
_refine_ls_extinction_method none
_refine_ls_goodness_of_fit_ref 1.033
_refine_ls_hydrogen_treatment constr
_refine_ls_matrix_type full
_refine_ls_number_parameters 1095
_refine_ls_number_reflns 11350
_refine_ls_number_restraints 797
_refine_ls_restrained_S_all 1.027
_refine_ls_R_factor_all 0.0772
_refine_ls_R_factor_gt 0.0409
_refine_ls_shift/su_max 0.001
_refine_ls_shift/su_mean 0.000
_refine_ls_structure_factor_coef Fsqd
_refine_ls_weighting_details 'w=1/[\s^2^(Fo^2^)+(0.0051P)^2^] where P=(Fo^2^+2Fc^2^)/3'
_refine_ls_weighting_scheme calc
_refine_ls_wR_factor_gt 0.0471
_refine_ls_wR_factor_ref 0.0535
_reflns_Friedel_coverage 0.889
_reflns_Friedel_fraction_full 0.998
_reflns_Friedel_fraction_max 0.996
_reflns_number_gt 8175
_reflns_number_total 11350
_reflns_threshold_expression 'I > 2\s(I)'
_cod_data_source_file c8ce01052h2.cif
_cod_data_source_block DyClO4
_cod_depositor_comments 'Adding full bibliography for 7231126--7231127.cif.'
_cod_database_code 7231127
_shelx_shelxl_version_number 2014/7
_shelx_space_group_comment
;
The symmetry employed for this shelxl refinement is uniquely defined
by the following loop, which should always be used as a source of
symmetry information in preference to the above space-group names.
They are only intended as comments.
;
_shelx_estimated_absorpt_t_min 0.626
_shelx_estimated_absorpt_t_max 0.662

loop_
_space_group_symop_operation_xyz
'x, y, z'
'-x, y+1/2, -z'

loop_
_atom_site_label
_atom_site_type_symbol
_atom_site_fract_x
_atom_site_fract_y
_atom_site_fract_z
_atom_site_U_iso_or_equiv
_atom_site_adp_type
_atom_site_occupancy
_atom_site_site_symmetry_order
_atom_site_calc_flag
_atom_site_refinement_flags_posn
_atom_site_refinement_flags_adp
_atom_site_refinement_flags_occupancy
_atom_site_disorder_assembly
_atom_site_disorder_group
C1A C 0.1407(10) 0.473(2) 0.7433(8) 0.032(5) Uani 1 1 d . . . . .
H1A H 0.1717 0.4537 0.7880 0.038 Uiso 1 1 calc R U . . .
C2A C 0.0905(10) 0.383(2) 0.7078(10) 0.041(6) Uani 1 1 d . . . . .
H2A H 0.0833 0.3041 0.7283 0.049 Uiso 1 1 calc R U . . .
C3A C 0.0498(11) 0.409(2) 0.6409(10) 0.038(5) Uani 1 1 d . . . . .
H3A H 0.0154 0.3462 0.6142 0.046 Uiso 1 1 calc R U . . .
C4A C 0.0602(11) 0.523(3) 0.6147(10) 0.050(7) Uani 1 1 d . . . . .
H4A H 0.0328 0.5418 0.5690 0.060 Uiso 1 1 calc R U . . .
C5A C 0.1092(10) 0.614(2) 0.6521(8) 0.033(5) Uani 1 1 d . U . . .
H5A H 0.1157 0.6944 0.6322 0.039 Uiso 1 1 calc R U . . .
C1B C 0.2218(11) 0.6532(18) 0.9224(8) 0.030(5) Uani 1 1 d . . . . .
H1B H 0.2527 0.5774 0.9328 0.036 Uiso 1 1 calc R U . . .
C2B C 0.1560(11) 0.659(2) 0.9381(9) 0.039(5) Uani 1 1 d . . . . .
H2B H 0.1390 0.5854 0.9572 0.047 Uiso 1 1 calc R U . . .
C3B C 0.1107(9) 0.772(2) 0.9268(8) 0.034(4) Uani 1 1 d . . . . .
H3B H 0.0644 0.7797 0.9394 0.041 Uiso 1 1 calc R U . . .
C4B C 0.1386(9) 0.8721(19) 0.8960(8) 0.027(4) Uani 1 1 d . . . . .
H4B H 0.1094 0.9498 0.8861 0.033 Uiso 1 1 calc R U . . .
C5B C 0.2064(9) 0.8636(18) 0.8791(8) 0.021(4) Uani 1 1 d . . . . .
H5B H 0.2245 0.9344 0.8590 0.025 Uiso 1 1 calc R U . . .
C1C C 0.5156(8) 0.5935(12) 0.9511(7) 0.032(3) Uani 1 1 d . U . . .
H1C H 0.5494 0.6539 0.9399 0.038 Uiso 1 1 calc R U . . .
C2C C 0.5356(10) 0.538(2) 1.0130(7) 0.037(5) Uani 1 1 d . . . . .
H2C H 0.5844 0.5561 1.0450 0.045 Uiso 1 1 calc R U . . .
C3C C 0.4861(10) 0.456(2) 1.0285(7) 0.043(5) Uani 1 1 d . . . . .
H3C H 0.4992 0.4205 1.0726 0.052 Uiso 1 1 calc R U . . .
C4C C 0.4170(6) 0.4232(10) 0.9826(6) 0.030(3) Uani 1 1 d . . . . .
H4C H 0.3825 0.3643 0.9940 0.036 Uiso 1 1 calc R U . . .
C5C C 0.3992(6) 0.4766(14) 0.9206(6) 0.024(3) Uani 1 1 d . . . . .
H5C H 0.3522 0.4534 0.8873 0.028 Uiso 1 1 calc R U . . .
C1D C 0.3350(9) 0.304(2) 0.7717(7) 0.024(4) Uani 1 1 d . U . . .
H1D H 0.2834 0.3046 0.7745 0.028 Uiso 1 1 calc R U . . .
C2D C 0.3804(10) 0.196(2) 0.7940(8) 0.026(4) Uani 1 1 d . . . . .
H2D H 0.3601 0.1227 0.8108 0.031 Uiso 1 1 calc R U . . .
C3D C 0.4554(11) 0.196(2) 0.7914(10) 0.043(6) Uani 1 1 d . . . . .
H3D H 0.4871 0.1219 0.8043 0.052 Uiso 1 1 calc R U . . .
C4D C 0.4850(10) 0.3073(19) 0.7698(8) 0.052(5) Uani 1 1 d . . . . .
H4D H 0.5384 0.3115 0.7722 0.063 Uiso 1 1 calc R U . . .
C5D C 0.4368(11) 0.410(2) 0.7450(10) 0.044(5) Uani 1 1 d . . . . .
H5D H 0.4557 0.4834 0.7271 0.053 Uiso 1 1 calc R U . . .
C1E C 0.3456(9) 0.782(2) 0.5807(8) 0.031(5) Uani 1 1 d . . . . .
H1E H 0.3503 0.8696 0.5949 0.037 Uiso 1 1 calc R U . . .
C2E C 0.3822(8) 0.740(2) 0.5327(7) 0.031(5) Uani 1 1 d . . . . .
H2E H 0.4147 0.7954 0.5164 0.037 Uiso 1 1 calc R U . . .
C3E C 0.3677(12) 0.614(2) 0.5111(9) 0.047(6) Uani 1 1 d . . . . .
H3E H 0.3889 0.5831 0.4773 0.057 Uiso 1 1 calc R U . . .
C4E C 0.3241(12) 0.532(2) 0.5364(9) 0.042(5) Uani 1 1 d . . . . .
H4E H 0.3147 0.4459 0.5202 0.050 Uiso 1 1 calc R U . . .
C5E C 0.2940(11) 0.5766(19) 0.5861(9) 0.034(5) Uani 1 1 d . . . . .
H5E H 0.2658 0.5200 0.6061 0.041 Uiso 1 1 calc R U . . .
C1F C 0.1500(10) 0.9875(19) 0.6943(8) 0.024(4) Uani 1 1 d . . . . .
H1F H 0.1287 0.9352 0.7219 0.029 Uiso 1 1 calc R U . . .
C2F C 0.1039(10) 1.059(2) 0.6450(10) 0.032(6) Uani 1 1 d . . . . .
H2F H 0.0496 1.0573 0.6391 0.038 Uiso 1 1 calc R U . . .
C3F C 0.1305(10) 1.1344(19) 0.6021(8) 0.024(4) Uani 1 1 d . . . . .
H3F H 0.0965 1.1859 0.5680 0.029 Uiso 1 1 calc R U . . .
C4F C 0.2093(11) 1.131(2) 0.6116(8) 0.032(5) Uani 1 1 d . . . . .
H4F H 0.2306 1.1764 0.5816 0.038 Uiso 1 1 calc R U . . .
C5F C 0.2561(10) 1.0638(19) 0.6627(8) 0.023(4) Uani 1 1 d . . . . .
H5F H 0.3107 1.0670 0.6701 0.028 Uiso 1 1 calc R U . . .
C1G C 0.3547(9) 1.0226(19) 0.2421(8) 0.024(4) Uani 1 1 d . . . . .
H1G H 0.3295 1.0374 0.1956 0.029 Uiso 1 1 calc R U . . .
C2G C 0.4029(10) 1.115(2) 0.2813(10) 0.037(5) Uani 1 1 d . . . . .
H2G H 0.4061 1.1974 0.2621 0.045 Uiso 1 1 calc R U . . .
C3G C 0.4446(10) 1.094(2) 0.3444(9) 0.039(6) Uani 1 1 d . . . . .
H3G H 0.4795 1.1577 0.3688 0.047 Uiso 1 1 calc R U . . .
C4G C 0.4374(11) 0.975(2) 0.3759(9) 0.038(5) Uani 1 1 d . . . . .
H4G H 0.4668 0.9567 0.4212 0.046 Uiso 1 1 calc R U . . .
C5G C 0.3846(9) 0.8861(19) 0.3367(9) 0.036(5) Uani 1 1 d . . . . .
H5G H 0.3767 0.8062 0.3561 0.043 Uiso 1 1 calc R U . . .
C1H C 0.2622(10) 0.8597(19) 0.0720(8) 0.025(4) Uani 1 1 d . . . . .
H1H H 0.2334 0.9377 0.0676 0.030 Uiso 1 1 calc R U . . .
C2H C 0.3282(10) 0.851(2) 0.0508(8) 0.032(5) Uani 1 1 d . . . . .
H2H H 0.3424 0.9217 0.0278 0.039 Uiso 1 1 calc R U . . .
C3H C 0.3722(9) 0.744(2) 0.0626(8) 0.037(5) Uani 1 1 d . . . . .
H3H H 0.4198 0.7424 0.0518 0.045 Uiso 1 1 calc R U . . .
C4H C 0.3489(10) 0.638(2) 0.0899(8) 0.039(5) Uani 1 1 d . . . . .
H4H H 0.3780 0.5601 0.0955 0.047 Uiso 1 1 calc R U . . .
C5H C 0.2835(10) 0.645(2) 0.1090(8) 0.028(5) Uani 1 1 d . . . . .
H5H H 0.2680 0.5725 0.1298 0.034 Uiso 1 1 calc R U . . .
C1I C 0.0652(7) 1.0121(15) 0.0608(8) 0.037(4) Uani 1 1 d . . . . .
H1I H 0.1137 1.0535 0.0807 0.045 Uiso 1 1 calc R U . . .
C2I C 0.0263(9) 1.0380(16) -0.0057(7) 0.032(4) Uani 1 1 d . . . . .
H2I H 0.0453 1.0993 -0.0309 0.039 Uiso 1 1 calc R U . . .
C3I C -0.0435(10) 0.9687(19) -0.0349(7) 0.033(4) Uani 1 1 d . . . . .
H3I H -0.0718 0.9816 -0.0810 0.040 Uiso 1 1 calc R U . . .
C4I C -0.0703(6) 0.8834(10) 0.0031(5) 0.030(3) Uani 1 1 d . . . . .
H4I H -0.1169 0.8365 -0.0162 0.036 Uiso 1 1 calc R U . . .
C5I C -0.0279(6) 0.8664(11) 0.0707(5) 0.020(3) Uani 1 1 d . . . . .
H5I H -0.0462 0.8072 0.0974 0.024 Uiso 1 1 calc R U . . .
C1J C 0.1647(9) 1.177(2) 0.2249(8) 0.025(5) Uani 1 1 d . . . . .
H1J H 0.2131 1.1676 0.2159 0.031 Uiso 1 1 calc R U . . .
C2J C 0.1211(9) 1.286(2) 0.2043(8) 0.029(4) Uani 1 1 d . . . . .
H2J H 0.1395 1.3510 0.1808 0.035 Uiso 1 1 calc R U . . .
C3J C 0.0521(11) 1.302(2) 0.2166(8) 0.032(5) Uani 1 1 d . U . . .
H3J H 0.0199 1.3742 0.1992 0.039 Uiso 1 1 calc R U . . .
C4J C 0.0304(9) 1.210(2) 0.2549(8) 0.044(4) Uani 1 1 d . U . . .
H4J H -0.0155 1.2218 0.2676 0.053 Uiso 1 1 calc R U . . .
C5J C 0.0744(12) 1.103(2) 0.2746(10) 0.053(6) Uani 1 1 d . . . . .
H5J H 0.0587 1.0400 0.3010 0.064 Uiso 1 1 calc R U . . .
C1K C 0.1601(9) 0.701(2) 0.4186(8) 0.025(4) Uani 1 1 d . . . . .
H1K H 0.1480 0.6171 0.3997 0.030 Uiso 1 1 calc R U . . .
C2K C 0.1346(8) 0.739(2) 0.4701(8) 0.031(4) Uani 1 1 d . . . . .
H2K H 0.1088 0.6773 0.4898 0.037 Uiso 1 1 calc R U . . .
C3K C 0.1439(11) 0.862(2) 0.4959(9) 0.041(5) Uani 1 1 d . . . . .
H3K H 0.1207 0.8898 0.5290 0.049 Uiso 1 1 calc R U . . .
C4K C 0.1890(12) 0.942(2) 0.4703(9) 0.047(6) Uani 1 1 d . . . . .
H4K H 0.1995 1.0272 0.4877 0.056 Uiso 1 1 calc R U . . .
C5K C 0.2192(10) 0.9018(18) 0.4203(8) 0.025(4) Uani 1 1 d . . . . .
H5K H 0.2514 0.9582 0.4044 0.030 Uiso 1 1 calc R U . . .
C1L C 0.3398(10) 0.509(2) 0.2945(8) 0.026(5) Uani 1 1 d . . . . .
H1L H 0.3584 0.5540 0.2626 0.031 Uiso 1 1 calc R U . . .
C2L C 0.3928(12) 0.446(2) 0.3480(9) 0.042(6) Uani 1 1 d . . . . .
H2L H 0.4474 0.4508 0.3553 0.050 Uiso 1 1 calc R U . . .
C3L C 0.3611(12) 0.374(2) 0.3900(9) 0.045(6) Uani 1 1 d . . . . .
H3L H 0.3952 0.3286 0.4266 0.054 Uiso 1 1 calc R U . . .
C4L C 0.2834(11) 0.368(2) 0.3809(9) 0.033(5) Uani 1 1 d . . . . .
H4L H 0.2632 0.3136 0.4087 0.040 Uiso 1 1 calc R U . . .
C5L C 0.2341(11) 0.4412(19) 0.3302(8) 0.025(4) Uani 1 1 d . U . . .
H5L H 0.1802 0.4448 0.3258 0.030 Uiso 1 1 calc R U . . .
Dy1 Dy 0.32563(4) 0.72139(4) 0.76929(4) 0.0194(2) Uani 1 1 d . . . . .
Dy2 Dy 0.17073(4) 0.77893(4) 0.22810(4) 0.0181(2) Uani 1 1 d . . . . .
N1A N 0.4681(8) 0.8481(16) 0.7704(7) 0.026(3) Uani 1 1 d . U . . .
N2A N 0.1481(8) 0.5906(14) 0.7169(7) 0.016(3) Uani 1 1 d . U . . .
N1B N 0.0273(8) 0.6462(15) 0.2272(7) 0.021(3) Uani 1 1 d . U . . .
N2B N 0.2463(7) 0.7535(15) 0.8917(6) 0.022(4) Uani 1 1 d . . . . .
N2C N 0.4474(7) 0.5624(15) 0.9056(6) 0.019(3) Uani 1 1 d . . . . .
N2D N 0.3610(9) 0.4069(16) 0.7465(7) 0.028(4) Uani 1 1 d . U . . .
N2E N 0.3048(8) 0.7007(17) 0.6060(6) 0.020(3) Uani 1 1 d . U . . .
N2F N 0.2275(8) 0.9910(14) 0.7043(6) 0.023(4) Uani 1 1 d . . . . .
N2G N 0.3446(8) 0.9116(17) 0.2715(7) 0.030(4) Uani 1 1 d . . . . .
N2H N 0.2403(7) 0.7521(14) 0.0992(6) 0.021(4) Uani 1 1 d . . . . .
N2I N 0.0380(8) 0.9314(15) 0.0990(7) 0.025(3) Uani 1 1 d . . . . .
N2J N 0.1389(9) 1.0853(15) 0.2579(7) 0.023(4) Uani 1 1 d . U . . .
N2K N 0.2035(7) 0.7835(17) 0.3940(6) 0.023(3) Uani 1 1 d . . . . .
N2L N 0.2627(8) 0.5079(15) 0.2869(7) 0.023(4) Uani 1 1 d . U . . .
O1A O 0.4381(6) 0.7594(13) 0.7274(5) 0.027(3) Uani 1 1 d . U . . .
O2A O 0.4337(7) 0.8794(14) 0.8130(6) 0.034(3) Uani 1 1 d . U . . .
O3A O 0.5292(7) 0.9034(15) 0.7689(7) 0.043(4) Uani 1 1 d . U . . .
O4A O 0.1958(6) 0.6782(12) 0.7557(5) 0.024(3) Uani 1 1 d . U . . .
O1B O 0.0655(6) 0.7241(14) 0.2731(5) 0.025(3) Uani 1 1 d . U . . .
O2B O 0.0559(7) 0.6348(13) 0.1780(5) 0.028(3) Uani 1 1 d . U . . .
O3B O -0.0299(7) 0.5933(15) 0.2291(6) 0.035(4) Uani 1 1 d . U . . .
O4B O 0.3135(6) 0.7443(14) 0.8769(5) 0.028(4) Uani 1 1 d . . . . .
O4C O 0.4301(7) 0.6117(13) 0.8432(5) 0.038(3) Uani 1 1 d . . . . .
O4D O 0.3155(7) 0.5078(13) 0.7288(6) 0.037(3) Uani 1 1 d . . . . .
O4E O 0.2720(6) 0.7436(12) 0.6521(5) 0.022(3) Uani 1 1 d . . . . .
O4F O 0.2771(6) 0.9241(13) 0.7569(5) 0.025(3) Uani 1 1 d . . . . .
O4G O 0.3006(7) 0.8195(14) 0.2365(6) 0.037(4) Uani 1 1 d . . . . .
O4H O 0.1757(6) 0.7588(14) 0.1187(5) 0.027(3) Uani 1 1 d . . . . .
O4I O 0.0760(7) 0.9186(13) 0.1628(6) 0.037(3) Uani 1 1 d . . . . .
O4J O 0.1829(6) 0.9774(12) 0.2794(5) 0.024(3) Uani 1 1 d . . . . .
O4K O 0.2313(6) 0.7439(13) 0.3449(5) 0.026(3) Uani 1 1 d . . . . .
O4L O 0.2153(7) 0.5649(12) 0.2362(6) 0.029(3) Uani 1 1 d . . . . .
Cl1A Cl 0.2852(2) 0.2696(6) 0.1060(2) 0.0264(11) Uani 1 1 d . . . . .
O5A O 0.3592(4) 0.2129(10) 0.1118(4) 0.067(3) Uani 1 1 d . . . . .
O6A O 0.2884(7) 0.3309(14) 0.1683(5) 0.029(3) Uani 1 1 d . . . . .
O7A O 0.2271(5) 0.1685(9) 0.0931(5) 0.047(3) Uani 1 1 d . . . . .
O8A O 0.2651(5) 0.3611(7) 0.0528(4) 0.048(2) Uani 1 1 d . . . . .
Cl1B Cl 0.7795(2) 0.7166(5) 0.1086(2) 0.0236(10) Uani 1 1 d . . . . .
O5B O 0.8408(4) 0.6817(7) 0.0811(4) 0.039(2) Uani 1 1 d . . . . .
O6B O 0.7968(7) 0.6680(15) 0.1782(6) 0.041(4) Uani 1 1 d . . . . .
O7B O 0.7720(5) 0.8548(9) 0.1088(5) 0.040(3) Uani 1 1 d . . . . .
O8B O 0.7075(4) 0.6616(7) 0.0687(4) 0.045(2) Uani 1 1 d . . . . .
Cl1C Cl 0.0871(5) 0.3425(8) 0.4437(4) 0.0295(16) Uani 0.805(16) 1 d D U P A 1
O5C O 0.0718(10) 0.4226(16) 0.3838(6) 0.041(4) Uani 0.805(16) 1 d D U P A 1
O6C O 0.1458(7) 0.4032(13) 0.4970(6) 0.054(4) Uani 0.805(16) 1 d D U P A 1
O7C O 0.0179(6) 0.3325(15) 0.4640(6) 0.048(4) Uani 0.805(16) 1 d D U P A 1
O8C O 0.1118(7) 0.2186(11) 0.4306(6) 0.066(4) Uani 0.805(16) 1 d D U P A 1
Cl1X Cl 0.0882(19) 0.356(3) 0.4436(16) 0.041(5) Uiso 0.195(16) 1 d D U P A 2
O5X O 0.086(3) 0.415(6) 0.3805(19) 0.032(9) Uiso 0.195(16) 1 d D U P A 2
O6X O 0.153(2) 0.272(5) 0.465(2) 0.045(8) Uiso 0.195(16) 1 d D U P A 2
O7X O 0.018(2) 0.286(5) 0.437(2) 0.047(8) Uiso 0.195(16) 1 d D U P A 2
O8X O 0.095(3) 0.456(4) 0.493(2) 0.046(8) Uiso 0.195(16) 1 d D U P A 2
Cl1D Cl 0.5819(7) 0.6465(11) 0.4433(6) 0.033(2) Uani 0.663(14) 1 d D U P B 3
O5D O 0.5774(12) 0.6305(18) 0.3749(6) 0.072(5) Uani 0.663(14) 1 d D U P B 3
O6D O 0.5313(8) 0.7438(13) 0.4523(10) 0.070(5) Uani 0.663(14) 1 d D U P B 3
O7D O 0.6598(6) 0.6731(15) 0.4833(7) 0.055(4) Uani 0.663(14) 1 d D U P B 3
O8D O 0.5572(9) 0.5260(11) 0.4667(7) 0.080(5) Uani 0.663(14) 1 d D U P B 3
Cl1W Cl 0.5862(14) 0.642(2) 0.4406(13) 0.046(4) Uani 0.337(14) 1 d D U P B 4
O5W O 0.571(2) 0.566(3) 0.3806(15) 0.054(8) Uani 0.337(14) 1 d D U P B 4
O6W O 0.5155(15) 0.684(3) 0.451(2) 0.052(7) Uani 0.337(14) 1 d D U P B 4
O7W O 0.6344(17) 0.749(3) 0.4367(17) 0.065(7) Uani 0.337(14) 1 d D U P B 4
O8W O 0.6274(19) 0.562(3) 0.4967(15) 0.059(7) Uani 0.337(14) 1 d D U P B 4

loop_
_atom_site_aniso_label
_atom_site_aniso_U_11
_atom_site_aniso_U_22
_atom_site_aniso_U_33
_atom_site_aniso_U_23
_atom_site_aniso_U_13
_atom_site_aniso_U_12
C1A 0.031(9) 0.042(12) 0.020(7) 0.003(7) 0.003(6) 0.022(9)
C2A 0.024(10) 0.031(13) 0.073(14) -0.016(11) 0.021(9) -0.006(9)
C3A 0.029(10) 0.040(12) 0.039(9) -0.024(9) 0.002(7) 0.002(9)
C4A 0.034(12) 0.065(17) 0.045(11) -0.027(11) 0.005(9) -0.011(12)
C5A 0.035(8) 0.045(10) 0.015(7) 0.021(7) 0.003(6) 0.013(8)
C1B 0.042(10) 0.008(8) 0.038(9) -0.009(7) 0.009(8) 0.005(7)
C2B 0.032(10) 0.044(13) 0.043(10) -0.002(9) 0.013(8) -0.021(9)
C3B 0.023(7) 0.039(10) 0.049(9) -0.024(9) 0.022(6) -0.007(8)
C4B 0.020(8) 0.021(9) 0.041(9) -0.001(7) 0.009(7) -0.004(7)
C5B 0.030(9) 0.009(8) 0.029(8) 0.004(6) 0.018(7) 0.004(7)
C1C 0.033(7) 0.026(7) 0.051(8) -0.007(6) 0.035(6) -0.009(6)
C2C 0.024(8) 0.055(12) 0.026(9) -0.015(9) -0.003(7) 0.006(8)
C3C 0.044(10) 0.070(12) 0.011(7) 0.005(8) 0.001(7) 0.033(9)
C4C 0.026(7) 0.024(7) 0.047(8) 0.006(6) 0.020(6) 0.008(5)
C5C 0.019(7) 0.026(7) 0.033(7) -0.002(6) 0.019(6) -0.003(6)
C1D 0.024(6) 0.025(7) 0.023(6) -0.003(5) 0.009(5) -0.014(5)
C2D 0.033(10) 0.017(9) 0.027(8) 0.002(7) 0.009(8) 0.001(8)
C3D 0.031(9) 0.016(11) 0.080(13) 0.009(10) 0.013(9) 0.002(8)
C4D 0.040(9) 0.044(12) 0.085(12) -0.001(10) 0.036(9) -0.004(8)
C5D 0.046(10) 0.019(9) 0.081(13) 0.018(9) 0.040(9) 0.007(8)
C1E 0.036(9) 0.023(9) 0.027(9) -0.011(9) 0.001(7) -0.003(9)
C2E 0.019(7) 0.053(12) 0.020(7) -0.007(8) 0.005(5) 0.005(7)
C3E 0.054(11) 0.067(16) 0.017(8) -0.022(9) 0.005(8) -0.006(10)
C4E 0.071(12) 0.029(10) 0.026(9) -0.009(7) 0.015(8) 0.001(9)
C5E 0.047(10) 0.016(9) 0.034(9) 0.002(7) 0.006(8) 0.006(7)
C1F 0.033(9) 0.015(9) 0.032(9) -0.004(8) 0.021(8) -0.009(8)
C2F 0.014(9) 0.028(12) 0.050(12) -0.017(10) 0.003(9) 0.006(9)
C3F 0.029(9) 0.028(10) 0.013(8) -0.001(7) 0.003(7) 0.015(8)
C4F 0.052(12) 0.031(13) 0.010(8) -0.006(8) 0.006(8) 0.000(10)
C5F 0.019(8) 0.025(10) 0.026(9) -0.011(8) 0.010(7) -0.012(7)
C1G 0.019(8) 0.023(9) 0.032(8) 0.007(7) 0.011(6) -0.009(7)
C2G 0.033(10) 0.013(11) 0.061(11) 0.008(9) 0.009(9) 0.001(8)
C3G 0.016(9) 0.046(13) 0.049(11) -0.024(10) 0.000(8) -0.012(8)
C4G 0.033(11) 0.051(15) 0.031(9) 0.010(9) 0.009(8) -0.003(11)
C5G 0.038(10) 0.022(10) 0.056(12) -0.015(9) 0.027(9) -0.014(8)
C1H 0.038(9) 0.019(9) 0.027(8) 0.002(7) 0.025(7) 0.001(7)
C2H 0.048(11) 0.027(10) 0.026(8) -0.006(7) 0.017(8) -0.022(8)
C3H 0.015(7) 0.057(15) 0.044(9) -0.005(9) 0.014(6) -0.002(8)
C4H 0.032(10) 0.052(13) 0.037(9) -0.015(9) 0.016(8) 0.004(9)
C5H 0.037(10) 0.030(12) 0.014(7) -0.003(7) 0.002(7) -0.002(8)
C1I 0.022(8) 0.030(9) 0.061(11) -0.023(8) 0.015(8) -0.008(7)
C2I 0.041(10) 0.019(8) 0.041(10) -0.004(8) 0.019(8) -0.002(8)
C3I 0.049(10) 0.032(9) 0.018(8) -0.004(7) 0.010(7) 0.016(8)
C4I 0.025(7) 0.025(7) 0.028(6) -0.003(5) -0.009(5) 0.002(5)
C5I 0.018(6) 0.016(7) 0.031(7) 0.003(5) 0.015(5) -0.003(5)
C1J 0.028(8) 0.018(9) 0.036(8) -0.010(7) 0.018(7) 0.001(7)
C2J 0.029(9) 0.018(8) 0.038(9) 0.007(9) 0.005(8) -0.010(9)
C3J 0.041(8) 0.012(9) 0.040(7) -0.007(7) 0.007(7) 0.009(8)
C4J 0.029(7) 0.042(9) 0.070(9) -0.012(8) 0.028(6) 0.011(7)
C5J 0.055(12) 0.040(12) 0.083(13) -0.001(9) 0.049(10) -0.016(9)
C1K 0.034(9) 0.022(10) 0.018(8) 0.007(7) 0.008(7) 0.003(8)
C2K 0.027(7) 0.040(10) 0.033(8) 0.006(8) 0.019(6) 0.004(7)
C3K 0.064(12) 0.045(12) 0.028(9) 0.003(8) 0.033(8) 0.009(10)
C4K 0.087(14) 0.022(10) 0.025(9) -0.008(7) 0.008(9) 0.013(9)
C5K 0.038(9) 0.023(9) 0.010(7) 0.005(6) 0.003(6) 0.001(7)
C1L 0.023(9) 0.031(11) 0.016(7) -0.010(7) -0.005(7) -0.004(8)
C2L 0.045(12) 0.060(17) 0.021(9) -0.014(10) 0.010(9) 0.006(12)
C3L 0.074(14) 0.029(12) 0.024(9) -0.004(9) 0.001(10) 0.024(11)
C4L 0.057(12) 0.022(12) 0.027(9) 0.001(8) 0.021(9) 0.010(10)
C5L 0.042(8) 0.012(8) 0.024(7) -0.007(7) 0.014(7) 0.000(7)
Dy1 0.0245(5) 0.0167(5) 0.0198(4) 0.0034(4) 0.0107(4) 0.0021(4)
Dy2 0.0224(4) 0.0144(5) 0.0189(4) -0.0024(4) 0.0085(4) -0.0010(4)
N1A 0.020(5) 0.020(6) 0.037(6) 0.013(5) 0.006(5) -0.006(5)
N2A 0.017(4) 0.015(4) 0.017(4) 0.000(2) 0.006(2) -0.004(2)
N1B 0.022(5) 0.020(6) 0.022(5) -0.002(5) 0.008(5) 0.016(5)
N2B 0.025(6) 0.033(11) 0.012(5) 0.002(6) 0.010(5) -0.008(6)
N2C 0.025(7) 0.026(8) 0.007(5) 0.009(5) 0.006(5) 0.016(6)
N2D 0.031(6) 0.023(6) 0.033(6) -0.006(5) 0.014(5) 0.008(5)
N2E 0.028(6) 0.026(8) 0.007(5) 0.004(6) 0.004(5) 0.010(6)
N2F 0.034(8) 0.007(7) 0.020(6) 0.005(5) -0.002(6) -0.006(6)
N2G 0.023(6) 0.049(9) 0.022(7) -0.011(6) 0.012(5) 0.010(6)
N2H 0.024(6) 0.018(10) 0.018(6) -0.011(5) 0.001(5) 0.005(5)
N2I 0.028(7) 0.011(7) 0.044(8) -0.007(6) 0.024(6) 0.001(5)
N2J 0.032(7) 0.009(6) 0.030(6) -0.003(5) 0.012(5) -0.008(5)
N2K 0.024(6) 0.016(6) 0.025(6) -0.006(7) 0.003(5) 0.004(6)
N2L 0.027(7) 0.018(7) 0.026(6) -0.013(6) 0.013(5) 0.004(6)
O1A 0.026(5) 0.023(7) 0.030(5) -0.005(5) 0.005(4) -0.003(4)
O2A 0.030(6) 0.034(7) 0.044(6) -0.008(5) 0.020(5) -0.005(5)
O3A 0.023(7) 0.037(10) 0.067(9) 0.012(8) 0.013(7) -0.007(7)
O4A 0.033(6) 0.021(7) 0.021(5) -0.015(5) 0.015(4) -0.006(5)
O1B 0.028(5) 0.034(6) 0.018(5) -0.003(5) 0.016(4) 0.005(5)
O2B 0.031(5) 0.030(6) 0.029(5) -0.013(5) 0.020(4) 0.000(5)
O3B 0.021(7) 0.044(10) 0.046(7) 0.001(7) 0.018(6) -0.002(7)
O4B 0.016(5) 0.041(10) 0.032(6) -0.002(6) 0.013(4) 0.013(5)
O4C 0.039(6) 0.051(8) 0.029(6) 0.020(5) 0.020(5) 0.019(5)
O4D 0.044(7) 0.012(6) 0.059(7) 0.010(5) 0.022(6) 0.003(6)
O4E 0.033(6) 0.019(7) 0.018(5) 0.003(5) 0.014(4) 0.005(5)
O4F 0.030(6) 0.020(7) 0.020(6) -0.008(5) 0.001(5) 0.008(5)
O4G 0.034(6) 0.037(9) 0.044(7) -0.017(6) 0.017(5) -0.020(6)
O4H 0.030(6) 0.038(9) 0.019(5) 0.008(5) 0.015(4) 0.006(5)
O4I 0.051(7) 0.031(6) 0.016(5) -0.004(4) -0.009(5) 0.024(5)
O4J 0.036(6) 0.009(6) 0.021(5) -0.004(4) -0.003(5) 0.008(5)
O4K 0.029(6) 0.030(8) 0.021(5) -0.005(6) 0.009(4) 0.010(6)
O4L 0.046(7) 0.013(6) 0.029(6) 0.006(5) 0.012(5) 0.004(5)
Cl1A 0.024(2) 0.031(3) 0.0251(19) -0.0059(18) 0.0100(16) 0.0020(19)
O5A 0.033(5) 0.121(8) 0.053(5) -0.004(6) 0.021(4) 0.038(6)
O6A 0.046(7) 0.030(8) 0.013(5) -0.015(5) 0.012(4) -0.009(6)
O7A 0.065(7) 0.033(6) 0.048(6) -0.014(4) 0.026(5) -0.033(5)
O8A 0.071(7) 0.036(5) 0.034(5) 0.012(4) 0.009(5) -0.004(5)
Cl1B 0.0198(19) 0.018(2) 0.033(2) 0.001(2) 0.0091(16) 0.0060(19)
O5B 0.035(5) 0.043(6) 0.052(5) 0.007(4) 0.033(4) 0.010(4)
O6B 0.032(6) 0.057(10) 0.036(6) 0.014(6) 0.015(5) 0.014(6)
O7B 0.058(7) 0.017(5) 0.041(5) 0.002(4) 0.010(5) 0.012(5)
O8B 0.026(5) 0.044(5) 0.056(5) 0.004(4) 0.001(4) -0.017(4)
Cl1C 0.035(3) 0.025(3) 0.026(3) 0.003(2) 0.006(2) -0.001(3)
O5C 0.051(9) 0.041(8) 0.038(7) 0.017(6) 0.023(6) 0.011(7)
O6C 0.037(7) 0.048(8) 0.065(7) -0.019(6) -0.002(6) -0.008(6)
O7C 0.037(6) 0.077(9) 0.042(6) 0.011(6) 0.028(5) -0.001(6)
O8C 0.084(8) 0.023(6) 0.082(7) -0.017(6) 0.009(7) 0.014(7)
Cl1D 0.033(4) 0.024(4) 0.042(4) -0.004(4) 0.013(3) 0.007(3)
O5D 0.078(9) 0.103(12) 0.046(8) -0.005(8) 0.035(7) -0.010(10)
O6D 0.048(8) 0.039(10) 0.110(10) -0.024(8) 0.003(7) 0.027(7)
O7D 0.021(7) 0.058(9) 0.072(9) -0.015(8) -0.008(6) -0.001(7)
O8D 0.085(9) 0.052(8) 0.089(9) 0.021(7) 0.006(8) -0.018(7)
Cl1W 0.039(7) 0.040(7) 0.059(7) -0.003(7) 0.017(6) 0.003(6)
O5W 0.056(12) 0.043(13) 0.060(12) -0.011(12) 0.015(12) -0.013(12)
O6W 0.050(12) 0.031(13) 0.077(12) -0.004(12) 0.020(11) 0.015(11)
O7W 0.052(11) 0.053(12) 0.087(11) -0.012(11) 0.017(10) -0.019(10)
O8W 0.052(12) 0.050(12) 0.068(12) 0.022(11) 0.006(11) 0.003(11)

loop_
_atom_type_symbol
_atom_type_description
_atom_type_scat_dispersion_real
_atom_type_scat_dispersion_imag
_atom_type_scat_source
C C 0.0033 0.0016 'International Tables Vol C Tables 4.2.6.8 and 6.1.1.4'
H H 0.0000 0.0000 'International Tables Vol C Tables 4.2.6.8 and 6.1.1.4'
N N 0.0061 0.0033 'International Tables Vol C Tables 4.2.6.8 and 6.1.1.4'
O O 0.0106 0.0060 'International Tables Vol C Tables 4.2.6.8 and 6.1.1.4'
Cl Cl 0.1484 0.1585 'International Tables Vol C Tables 4.2.6.8 and 6.1.1.4'
Dy Dy -0.1892 4.4098 'International Tables Vol C Tables 4.2.6.8 and 6.1.1.4'

loop_
_geom_angle_atom_site_label_1
_geom_angle_atom_site_label_2
_geom_angle_atom_site_label_3
_geom_angle
C2A C1A N2A 121.8(16)
C2A C1A H1A 119.1
N2A C1A H1A 119.1
C1A C2A C3A 119(2)
C1A C2A H2A 120.6
C3A C2A H2A 120.6
C4A C3A C2A 118(2)
C4A C3A H3A 120.8
C2A C3A H3A 120.8
C3A C4A C5A 122(2)
C3A C4A H4A 119.1
C5A C4A H4A 119.1
N2A C5A C4A 120(2)
N2A C5A H5A 120.0
C4A C5A H5A 120.0
C2B C1B N2B 121.6(18)
C2B C1B H1B 119.2
N2B C1B H1B 119.2
C1B C2B C3B 121(2)
C1B C2B H2B 119.6
C3B C2B H2B 119.6
C4B C3B C2B 115.3(17)
C4B C3B H3B 122.3
C2B C3B H3B 122.3
C5B C4B C3B 122.9(19)
C5B C4B H4B 118.6
C3B C4B H4B 118.6
N2B C5B C4B 118.4(18)
N2B C5B H5B 120.8
C4B C5B H5B 120.8
N2C C1C C2C 119.4(14)
N2C C1C H1C 120.3
C2C C1C H1C 120.3
C3C C2C C1C 119.4(14)
C3C C2C H2C 120.3
C1C C2C H2C 120.3
C2C C3C C4C 121.7(15)
C2C C3C H3C 119.1
C4C C3C H3C 119.1
C5C C4C C3C 118.0(13)
C5C C4C H4C 121.0
C3C C4C H4C 121.0
N2C C5C C4C 120.4(12)
N2C C5C H5C 119.8
C4C C5C H5C 119.8
N2D C1D C2D 122.6(17)
N2D C1D H1D 118.7
C2D C1D H1D 118.7
C3D C2D C1D 118(2)
C3D C2D H2D 120.8
C1D C2D H2D 120.8
C2D C3D C4D 120(2)
C2D C3D H3D 120.2
C4D C3D H3D 120.2
C5D C4D C3D 120.0(17)
C5D C4D H4D 120.0
C3D C4D H4D 120.0
N2D C5D C4D 119.4(19)
N2D C5D H5D 120.3
C4D C5D H5D 120.3
N2E C1E C2E 121(2)
N2E C1E H1E 119.5
C2E C1E H1E 119.5
C3E C2E C1E 116(2)
C3E C2E H2E 122.1
C1E C2E H2E 122.1
C4E C3E C2E 123(2)
C4E C3E H3E 118.7
C2E C3E H3E 118.7
C3E C4E C5E 119(2)
C3E C4E H4E 120.7
C5E C4E H4E 120.7
N2E C5E C4E 120(2)
N2E C5E H5E 120.1
C4E C5E H5E 120.1
C2F C1F N2F 118.8(18)
C2F C1F H1F 120.6
N2F C1F H1F 120.6
C1F C2F C3F 123.7(18)
C1F C2F H2F 118.1
C3F C2F H2F 118.1
C4F C3F C2F 115.9(17)
C4F C3F H3F 122.0
C2F C3F H3F 122.0
C5F C4F C3F 121(2)
C5F C4F H4F 119.7
C3F C4F H4F 119.7
C4F C5F N2F 121.6(17)
C4F C5F H5F 119.2
N2F C5F H5F 119.2
N2G C1G C2G 118.3(15)
N2G C1G H1G 120.9
C2G C1G H1G 120.9
C3G C2G C1G 123(2)
C3G C2G H2G 118.7
C1G C2G H2G 118.7
C2G C3G C4G 120.1(18)
C2G C3G H3G 119.9
C4G C3G H3G 119.9
C5G C4G C3G 116.3(17)
C5G C4G H4G 121.8
C3G C4G H4G 121.8
N2G C5G C4G 121.3(19)
N2G C5G H5G 119.3
C4G C5G H5G 119.3
N2H C1H C2H 117.5(18)
N2H C1H H1H 121.3
C2H C1H H1H 121.3
C3H C2H C1H 120.7(19)
C3H C2H H2H 119.7
C1H C2H H2H 119.7
C2H C3H C4H 120.3(18)
C2H C3H H3H 119.9
C4H C3H H3H 119.9
C5H C4H C3H 119(2)
C5H C4H H4H 120.6
C3H C4H H4H 120.6
N2H C5H C4H 121(2)
N2H C5H H5H 119.3
C4H C5H H5H 119.3
N2I C1I C2I 123.3(13)
N2I C1I H1I 118.4
C2I C1I H1I 118.4
C1I C2I C3I 116.8(15)
C1I C2I H2I 121.6
C3I C2I H2I 121.6
C4I C3I C2I 120.2(14)
C4I C3I H3I 119.9
C2I C3I H3I 119.9
C3I C4I C5I 118.8(11)
C3I C4I H4I 120.6
C5I C4I H4I 120.6
N2I C5I C4I 121.7(11)
N2I C5I H5I 119.2
C4I C5I H5I 119.2
N2J C1J C2J 119.5(17)
N2J C1J H1J 120.3
C2J C1J H1J 120.3
C3J C2J C1J 121(2)
C3J C2J H2J 119.4
C1J C2J H2J 119.4
C2J C3J C4J 118(2)
C2J C3J H3J 121.2
C4J C3J H3J 121.2
C5J C4J C3J 120.1(18)
C5J C4J H4J 119.9
C3J C4J H4J 119.9
N2J C5J C4J 121(2)
N2J C5J H5J 119.5
C4J C5J H5J 119.5
C2K C1K N2K 119(2)
C2K C1K H1K 120.4
N2K C1K H1K 120.4
C1K C2K C3K 123(2)
C1K C2K H2K 118.3
C3K C2K H2K 118.3
C4K C3K C2K 115.3(19)
C4K C3K H3K 122.3
C2K C3K H3K 122.3
C3K C4K C5K 122(2)
C3K C4K H4K 119.2
C5K C4K H4K 119.2
N2K C5K C4K 120(2)
N2K C5K H5K 119.9
C4K C5K H5K 119.9
N2L C1L C2L 122(2)
N2L C1L H1L 119.1
C2L C1L H1L 119.1
C3L C2L C1L 116(2)
C3L C2L H2L 122.0
C1L C2L H2L 122.0
C4L C3L C2L 122.9(19)
C4L C3L H3L 118.6
C2L C3L H3L 118.6
C3L C4L C5L 118(2)
C3L C4L H4L 120.8
C5L C4L H4L 120.8
N2L C5L C4L 120.2(19)
N2L C5L H5L 119.9
C4L C5L H5L 119.9
O4F Dy1 O4A 79.9(4)
O4F Dy1 O4B 82.5(4)
O4A Dy1 O4B 75.8(4)
O4F Dy1 O4C 137.3(4)
O4A Dy1 O4C 124.9(4)
O4B Dy1 O4C 73.0(4)
O4F Dy1 O4E 76.5(4)
O4A Dy1 O4E 78.7(4)
O4B Dy1 O4E 149.4(4)
O4C Dy1 O4E 136.9(4)
O4F Dy1 O4D 147.9(4)
O4A Dy1 O4D 78.9(4)
O4B Dy1 O4D 114.9(5)
O4C Dy1 O4D 74.9(4)
O4E Dy1 O4D 76.0(4)
O4F Dy1 O1A 98.2(5)
O4A Dy1 O1A 153.6(3)
O4B Dy1 O1A 130.3(4)
O4C Dy1 O1A 73.9(4)
O4E Dy1 O1A 75.3(3)
O4D Dy1 O1A 90.5(4)
O4F Dy1 O2A 70.4(4)
O4A Dy1 O2A 145.2(4)
O4B Dy1 O2A 82.6(4)
O4C Dy1 O2A 72.1(4)
O4E Dy1 O2A 110.3(4)
O4D Dy1 O2A 135.6(4)
O1A Dy1 O2A 52.4(4)
O4F Dy1 N1A 83.7(5)
O4A Dy1 N1A 162.9(4)
O4B Dy1 N1A 106.6(4)
O4C Dy1 N1A 71.0(4)
O4E Dy1 N1A 93.0(4)
O4D Dy1 N1A 113.9(5)
O1A Dy1 N1A 26.3(4)
O2A Dy1 N1A 26.0(4)
O4J Dy2 O4H 120.7(5)
O4J Dy2 O4G 81.3(5)
O4H Dy2 O4G 75.9(4)
O4J Dy2 O4I 70.5(4)
O4H Dy2 O4I 73.8(4)
O4G Dy2 O4I 118.3(5)
O4J Dy2 O4L 146.1(4)
O4H Dy2 O4L 82.7(4)
O4G Dy2 O4L 81.4(5)
O4I Dy2 O4L 143.3(4)
O4J Dy2 O4K 73.2(4)
O4H Dy2 O4K 148.3(4)
O4G Dy2 O4K 78.8(4)
O4I Dy2 O4K 136.1(4)
O4L Dy2 O4K 74.9(4)
O4J Dy2 O1B 90.4(5)
O4H Dy2 O1B 128.6(4)
O4G Dy2 O1B 153.9(4)
O4I Dy2 O1B 81.3(4)
O4L Dy2 O1B 92.4(5)
O4K Dy2 O1B 75.1(4)
O4J Dy2 O2B 132.6(4)
O4H Dy2 O2B 78.9(4)
O4G Dy2 O2B 145.3(4)
O4I Dy2 O2B 76.1(4)
O4L Dy2 O2B 71.9(4)
O4K Dy2 O2B 113.8(4)
O1B Dy2 O2B 51.5(4)
O4J Dy2 N1B 112.7(4)
O4H Dy2 N1B 104.2(4)
O4G Dy2 N1B 162.0(5)
O4I Dy2 N1B 78.2(4)
O4L Dy2 N1B 80.7(4)
O4K Dy2 N1B 94.0(4)
O1B Dy2 N1B 25.6(4)
O2B Dy2 N1B 25.9(3)
O3A N1A O2A 121.3(17)
O3A N1A O1A 120.1(17)
O2A N1A O1A 118.6(14)
O3A N1A Dy1 178.2(12)
O2A N1A Dy1 60.0(8)
O1A N1A Dy1 58.6(8)
O4A N2A C5A 121.9(16)
O4A N2A C1A 119.1(13)
C5A N2A C1A 119.0(16)
O3B N1B O2B 123.3(15)
O3B N1B O1B 123.3(15)
O2B N1B O1B 113.3(14)
O3B N1B Dy2 177.8(12)
O2B N1B Dy2 58.8(8)
O1B N1B Dy2 54.7(8)
C5B N2B O4B 119.2(15)
C5B N2B C1B 121.0(16)
O4B N2B C1B 119.7(16)
O4C N2C C5C 119.8(12)
O4C N2C C1C 119.1(14)
C5C N2C C1C 121.0(12)
O4D N2D C1D 119.0(16)
O4D N2D C5D 121.0(18)
C1D N2D C5D 119.8(17)
C1E N2E O4E 119.1(18)
C1E N2E C5E 122.1(18)
O4E N2E C5E 118.7(18)
C1F N2F C5F 119.3(15)
C1F N2F O4F 120.4(15)
C5F N2F O4F 120.3(15)
O4G N2G C1G 120.9(13)
O4G N2G C5G 117.7(16)
C1G N2G C5G 121.2(16)
C5H N2H O4H 121.0(16)
C5H N2H C1H 121.0(16)
O4H N2H C1H 117.9(15)
O4I N2I C5I 121.4(14)
O4I N2I C1I 119.4(14)
C5I N2I C1I 119.1(13)
C5J N2J C1J 120.2(18)
C5J N2J O4J 119.9(17)
C1J N2J O4J 119.7(16)
O4K N2K C5K 120.9(17)
O4K N2K C1K 119.1(17)
C5K N2K C1K 120.0(17)
O4L N2L C1L 120.1(16)
O4L N2L C5L 119.2(15)
C1L N2L C5L 120.6(17)
N1A O1A Dy1 95.1(10)
N1A O2A Dy1 93.9(10)
N2A O4A Dy1 130.4(10)
N1B O1B Dy2 99.7(9)
N1B O2B Dy2 95.4(9)
N2B O4B Dy1 125.5(7)
N2C O4C Dy1 136.7(10)
N2D O4D Dy1 132.4(10)
N2E O4E Dy1 125.1(8)
N2F O4F Dy1 134.1(9)
N2G O4G Dy2 126.8(11)
N2H O4H Dy2 126.4(7)
N2I O4I Dy2 136.3(10)
N2J O4J Dy2 128.0(8)
N2K O4K Dy2 125.0(8)
N2L O4L Dy2 128.5(10)
O8A Cl1A O6A 110.0(7)
O8A Cl1A O5A 110.7(6)
O6A Cl1A O5A 108.9(6)
O8A Cl1A O7A 109.7(5)
O6A Cl1A O7A 108.7(7)
O5A Cl1A O7A 108.9(7)
O8B Cl1B O5B 110.0(5)
O8B Cl1B O7B 109.1(5)
O5B Cl1B O7B 109.6(6)
O8B Cl1B O6B 108.8(7)
O5B Cl1B O6B 110.0(6)
O7B Cl1B O6B 109.3(8)
O8C Cl1C O6C 110.3(8)
O8C Cl1C O7C 110.0(9)
O6C Cl1C O7C 108.1(9)
O8C Cl1C O5C 110.2(9)
O6C Cl1C O5C 108.7(9)
O7C Cl1C O5C 109.5(8)
O6X Cl1X O7X 109.7(16)
O6X Cl1X O8X 109.5(16)
O7X Cl1X O8X 109.0(16)
O6X Cl1X O5X 109.9(16)
O7X Cl1X O5X 109.9(16)
O8X Cl1X O5X 108.8(16)
O5D Cl1D O6D 112.0(11)
O5D Cl1D O7D 111.1(11)
O6D Cl1D O7D 110.3(10)
O5D Cl1D O8D 107.7(10)
O6D Cl1D O8D 107.1(10)
O7D Cl1D O8D 108.5(10)
O6W Cl1W O7W 111.2(15)
O6W Cl1W O5W 110.7(15)
O7W Cl1W O5W 109.8(15)
O6W Cl1W O8W 108.7(15)
O7W Cl1W O8W 108.5(15)
O5W Cl1W O8W 107.9(15)

loop_
_geom_bond_atom_site_label_1
_geom_bond_atom_site_label_2
_geom_bond_distance
C1A C2A 1.35(3)
C1A N2A 1.36(2)
C1A H1A 0.9500
C2A C3A 1.39(2)
C2A H2A 0.9500
C3A C4A 1.35(3)
C3A H3A 0.9500
C4A C5A 1.36(3)
C4A H4A 0.9500
C5A N2A 1.342(19)
C5A H5A 0.9500
C1B C2B 1.32(2)
C1B N2B 1.36(2)
C1B H1B 0.9500
C2B C3B 1.41(3)
C2B H2B 0.9500
C3B C4B 1.39(3)
C3B H3B 0.9500
C4B C5B 1.37(2)
C4B H4B 0.9500
C5B N2B 1.33(2)
C5B H5B 0.9500
C1C N2C 1.347(17)
C1C C2C 1.36(2)
C1C H1C 0.9500
C2C C3C 1.34(3)
C2C H2C 0.9500
C3C C4C 1.366(19)
C3C H3C 0.9500
C4C C5C 1.350(17)
C4C H4C 0.9500
C5C N2C 1.342(18)
C5C H5C 0.9500
C1D N2D 1.34(2)
C1D C2D 1.38(3)
C1D H1D 0.9500
C2D C3D 1.37(2)
C2D H2D 0.9500
C3D C4D 1.40(3)
C3D H3D 0.9500
C4D C5D 1.38(2)
C4D H4D 0.9500
C5D N2D 1.38(2)
C5D H5D 0.9500
C1E N2E 1.33(2)
C1E C2E 1.42(2)
C1E H1E 0.9500
C2E C3E 1.38(3)
C2E H2E 0.9500
C3E C4E 1.37(3)
C3E H3E 0.9500
C4E C5E 1.38(3)
C4E H4E 0.9500
C5E N2E 1.35(2)
C5E H5E 0.9500
C1F C2F 1.33(2)
C1F N2F 1.35(2)
C1F H1F 0.9500
C2F C3F 1.38(3)
C2F H2F 0.9500
C3F C4F 1.37(2)
C3F H3F 0.9500
C4F C5F 1.34(2)
C4F H4F 0.9500
C5F N2F 1.36(2)
C5F H5F 0.9500
C1G N2G 1.34(2)
C1G C2G 1.38(2)
C1G H1G 0.9500
C2G C3G 1.32(2)
C2G H2G 0.9500
C3G C4G 1.42(3)
C3G H3G 0.9500
C4G C5G 1.40(3)
C4G H4G 0.9500
C5G N2G 1.36(2)
C5G H5G 0.9500
C1H N2H 1.36(2)
C1H C2H 1.39(2)
C1H H1H 0.9500
C2H C3H 1.34(3)
C2H H2H 0.9500
C3H C4H 1.36(3)
C3H H3H 0.9500
C4H C5H 1.35(2)
C4H H4H 0.9500
C5H N2H 1.34(2)
C5H H5H 0.9500
C1I N2I 1.34(2)
C1I C2I 1.38(2)
C1I H1I 0.9500
C2I C3I 1.42(2)
C2I H2I 0.9500
C3I C4I 1.37(2)
C3I H3I 0.9500
C4I C5I 1.394(14)
C4I H4I 0.9500
C5I N2I 1.338(16)
C5I H5I 0.9500
C1J N2J 1.34(2)
C1J C2J 1.36(3)
C1J H1J 0.9500
C2J C3J 1.35(2)
C2J H2J 0.9500
C3J C4J 1.37(3)
C3J H3J 0.9500
C4J C5J 1.35(3)
C4J H4J 0.9500
C5J N2J 1.32(2)
C5J H5J 0.9500
C1K C2K 1.34(2)
C1K N2K 1.36(2)
C1K H1K 0.9500
C2K C3K 1.37(3)
C2K H2K 0.9500
C3K C4K 1.37(3)
C3K H3K 0.9500
C4K C5K 1.38(2)
C4K H4K 0.9500
C5K N2K 1.34(2)
C5K H5K 0.9500
C1L N2L 1.35(2)
C1L C2L 1.39(3)
C1L H1L 0.9500
C2L C3L 1.39(3)
C2L H2L 0.9500
C3L C4L 1.36(3)
C3L H3L 0.9500
C4L C5L 1.39(2)
C4L H4L 0.9500
C5L N2L 1.35(2)
C5L H5L 0.9500
Dy1 O4F 2.260(13)
Dy1 O4A 2.315(11)
Dy1 O4B 2.322(11)
Dy1 O4C 2.337(11)
Dy1 O4E 2.346(9)
Dy1 O4D 2.355(14)
Dy1 O1A 2.466(12)
Dy1 O2A 2.499(13)
Dy1 N1A 2.878(15)
Dy2 O4J 2.297(12)
Dy2 O4H 2.310(10)
Dy2 O4G 2.332(12)
Dy2 O4I 2.337(11)
Dy2 O4L 2.348(13)
Dy2 O4K 2.372(9)
Dy2 O1B 2.420(11)
Dy2 O2B 2.511(12)
Dy2 N1B 2.924(16)
N1A O3A 1.251(18)
N1A O2A 1.267(18)
N1A O1A 1.282(18)
N2A O4A 1.341(17)
N1B O3B 1.178(18)
N1B O2B 1.281(16)
N1B O1B 1.282(16)
N2B O4B 1.340(15)
N2C O4C 1.342(16)
N2D O4D 1.313(19)
N2E O4E 1.344(16)
N2F O4F 1.376(16)
N2G O4G 1.313(19)
N2H O4H 1.345(16)
N2I O4I 1.305(16)
N2J O4J 1.366(18)
N2K O4K 1.330(16)
N2L O4L 1.284(16)
Cl1A O8A 1.420(8)
Cl1A O6A 1.427(11)
Cl1A O5A 1.430(8)
Cl1A O7A 1.448(9)
Cl1B O8B 1.432(7)
Cl1B O5B 1.435(8)
Cl1B O7B 1.439(10)
Cl1B O6B 1.473(12)
Cl1C O8C 1.413(11)
Cl1C O6C 1.429(10)
Cl1C O7C 1.435(10)
Cl1C O5C 1.452(10)
Cl1X O6X 1.425(17)
Cl1X O7X 1.430(17)
Cl1X O8X 1.430(17)
Cl1X O5X 1.432(17)
Cl1D O5D 1.407(12)
Cl1D O6D 1.408(12)
Cl1D O7D 1.428(12)
Cl1D O8D 1.457(13)
Cl1W O6W 1.422(16)
Cl1W O7W 1.424(16)
Cl1W O5W 1.429(16)
Cl1W O8W 1.444(17)
